data_2238768
loop_
_publ_author_name
'Yennawar, Hemant P.'
'Silverberg, Lee J.'

_publ_section_title
;
 6,7-Diphenyl-5-thia-7-azaspiro[2.6]nonan-8-one
;
_journal_coeditor_code LX2289
_journal_issue 11
_journal_name_full 'Acta Crystallographica Section E'
_journal_page_first o1659
_journal_paper_doi 10.1107/S1600536813027979
_journal_volume 69
_journal_year 2013
_chemical_formula_iupac 'C19 H19 N O S'
_chemical_formula_moiety 'C19 H19 N O S'
_chemical_formula_sum 'C19 H19 N O S'
_chemical_formula_weight 309.41
_chemical_melting_point_gt 418
_chemical_melting_point_lt 420
_chemical_name_systematic
;
6,7-Diphenyl-5-thia-7-azaspiro[2.6]nonan-8-one
;
_space_group_IT_number 2
_symmetry_cell_setting triclinic
_symmetry_space_group_name_Hall '-P 1'
_symmetry_space_group_name_H-M 'P -1'
_atom_sites_solution_hydrogens difmap
_atom_sites_solution_primary direct
_atom_sites_solution_secondary difmap
_audit_creation_method SHELXL-97
_cell_angle_alpha 79.764(3)
_cell_angle_beta 83.659(3)
_cell_angle_gamma 73.048(3)
_cell_formula_units_Z 4
_cell_length_a 9.9954(18)
_cell_length_b 10.695(2)
_cell_length_c 16.397(3)
_cell_measurement_reflns_used 5499
_cell_measurement_temperature 298(2)
_cell_measurement_theta_max 27.879
_cell_measurement_theta_min 2.412
_cell_volume 1646.8(5)
_computing_cell_refinement '<i>SAINT</i> (Bruker, 2001)'
_computing_data_collection '<i>APEX2</i> (Bruker, 2001)'
_computing_data_reduction '<i>SAINT</i> (Bruker, 2001)'
_computing_molecular_graphics 'ORTEP-3 for Windows (Farrugia, 2012)'
_computing_publication_material '<i>SHELXL97</i> (Sheldrick, 2008)'
_computing_structure_refinement '<i>SHELXL97</i> (Sheldrick, 2008)'
_computing_structure_solution '<i>SHELXS97</i> (Sheldrick, 2008)'
_diffrn_ambient_temperature 298(2)
_diffrn_detector_area_resol_mean 8.34
_diffrn_measured_fraction_theta_full 0.984
_diffrn_measured_fraction_theta_max 0.984
_diffrn_measurement_device_type 'Bruker SMART APEX CCD'
_diffrn_measurement_method '\f and \w scans'
_diffrn_radiation_monochromator Parallel,graphite
_diffrn_radiation_type 'MO K\a'
_diffrn_radiation_wavelength 0.71073
_diffrn_reflns_av_R_equivalents 0.0165
_diffrn_reflns_limit_h_max 12
_diffrn_reflns_limit_h_min -11
_diffrn_reflns_limit_k_max 13
_diffrn_reflns_limit_k_min -13
_diffrn_reflns_limit_l_max 20
_diffrn_reflns_limit_l_min -20
_diffrn_reflns_number 14502
_diffrn_reflns_theta_full 27.00
_diffrn_reflns_theta_max 27.00
_diffrn_reflns_theta_min 2.01
_exptl_absorpt_coefficient_mu 0.198
_exptl_absorpt_correction_T_max 1
_exptl_absorpt_correction_T_min 0.558662
_exptl_absorpt_correction_type multi-scan
_exptl_absorpt_process_details '(<i>SADABS</i>; Bruker, 2001)'
_exptl_crystal_colour colorless
_exptl_crystal_density_diffrn 1.248
_exptl_crystal_density_method 'not measured'
_exptl_crystal_description block
_exptl_crystal_F_000 656
_exptl_crystal_size_max 0.29
_exptl_crystal_size_mid 0.28
_exptl_crystal_size_min 0.12
_refine_diff_density_max 0.224
_refine_diff_density_min -0.194
_refine_ls_extinction_method none
_refine_ls_goodness_of_fit_ref 1.019
_refine_ls_hydrogen_treatment constr
_refine_ls_matrix_type full
_refine_ls_number_parameters 397
_refine_ls_number_reflns 7089
_refine_ls_number_restraints 0
_refine_ls_restrained_S_all 1.019
_refine_ls_R_factor_all 0.0566
_refine_ls_R_factor_gt 0.0466
_refine_ls_shift/su_max 0.000
_refine_ls_shift/su_mean 0.000
_refine_ls_structure_factor_coef Fsqd
_refine_ls_weighting_details 'calc w=1/[\s^2^(Fo^2^)+(0.0761P)^2^+0.2400P] where P=(Fo^2^+2Fc^2^)/3'
_refine_ls_weighting_scheme calc
_refine_ls_wR_factor_gt 0.1246
_refine_ls_wR_factor_ref 0.1343
_reflns_number_gt 5751
_reflns_number_total 7089
_reflns_threshold_expression I>2\s(I)
_cod_data_source_file lx2289.cif
_cod_data_source_block I
_cod_database_code 2238768

loop_
_space_group_symop_id
_space_group_symop_operation_xyz
1 'x, y, z'
2 '-x, -y, -z'

loop_
_atom_site_type_symbol
_atom_site_label
_atom_site_fract_x
_atom_site_fract_y
_atom_site_fract_z
_atom_site_U_iso_or_equiv
_atom_site_adp_type
_atom_site_calc_flag
_atom_site_refinement_flags
_atom_site_occupancy
_atom_site_symmetry_multiplicity
C C1 0.85001(16) 0.37226(15) 0.11160(9) 0.0395(3) Uani d . 1 2
C C2 0.91058(17) 0.31239(15) 0.19446(9) 0.0412(3) Uani d . 1 2
H H2A 0.8945 0.3818 0.2283 0.049 Uiso calc R 1 2
H H2B 1.0111 0.2762 0.1858 0.049 Uiso calc R 1 2
C C3 0.84951(18) 0.20409(16) 0.24162(10) 0.0460(4) Uani d . 1 2
C C4 0.9200(2) 0.06671(16) 0.22199(11) 0.0532(4) Uani d . 1 2
H H4A 0.8826 0.0042 0.2613 0.064 Uiso calc R 1 2
H H4B 1.0193 0.0459 0.2297 0.064 Uiso calc R 1 2
C C5 0.97945(16) 0.16374(15) 0.05328(9) 0.0416(3) Uani d . 1 2
H H5 0.9842 0.1423 -0.0028 0.050 Uiso calc R 1 2
C C6 1.13156(17) 0.14856(16) 0.06834(10) 0.0445(4) Uani d . 1 2
C C7 1.18570(19) 0.25627(19) 0.05273(11) 0.0529(4) Uani d . 1 2
H H7 1.1274 0.3401 0.0354 0.063 Uiso calc R 1 2
C C8 1.3261(2) 0.2407(2) 0.06263(14) 0.0688(5) Uani d . 1 2
H H8 1.3608 0.3141 0.0530 0.083 Uiso calc R 1 2
C C9 1.4136(2) 0.1172(3) 0.08663(16) 0.0824(7) Uani d . 1 2
H H9 1.5077 0.1065 0.0934 0.099 Uiso calc R 1 2
C C10 1.3612(2) 0.0091(3) 0.10063(17) 0.0831(7) Uani d . 1 2
H H10 1.4208 -0.0748 0.1162 0.100 Uiso calc R 1 2
C C11 1.2211(2) 0.0236(2) 0.09179(13) 0.0629(5) Uani d . 1 2
H H11 1.1870 -0.0502 0.1015 0.075 Uiso calc R 1 2
C C12 0.81582(16) 0.35078(15) -0.02817(9) 0.0420(3) Uani d . 1 2
C C13 0.67364(19) 0.3669(2) -0.02791(12) 0.0556(4) Uani d . 1 2
H H13 0.6234 0.3463 0.0213 0.067 Uiso calc R 1 2
C C14 0.6062(2) 0.4137(2) -0.10098(14) 0.0681(6) Uani d . 1 2
H H14 0.5103 0.4252 -0.1008 0.082 Uiso calc R 1 2
C C15 0.6806(2) 0.4433(2) -0.17398(13) 0.0685(6) Uani d . 1 2
H H15 0.6350 0.4760 -0.2230 0.082 Uiso calc R 1 2
C C16 0.8219(2) 0.4245(3) -0.17412(12) 0.0746(6) Uani d . 1 2
H H16 0.8725 0.4425 -0.2237 0.090 Uiso calc R 1 2
C C17 0.89034(19) 0.3790(2) -0.10144(11) 0.0604(5) Uani d . 1 2
H H17 0.9863 0.3675 -0.1020 0.073 Uiso calc R 1 2
C C18 0.7963(2) 0.2142(2) 0.33049(12) 0.0688(6) Uani d . 1 2
H H18A 0.8083 0.1328 0.3695 0.083 Uiso calc R 1 2
H H18B 0.8035 0.2894 0.3535 0.083 Uiso calc R 1 2
C C19 0.6963(2) 0.2399(2) 0.26482(14) 0.0671(6) Uani d . 1 2
H H19A 0.6423 0.3306 0.2481 0.081 Uiso calc R 1 2
H H19B 0.6472 0.1742 0.2641 0.081 Uiso calc R 1 2
C C20 0.63401(16) 0.86157(15) 0.38230(10) 0.0409(3) Uani d . 1 2
C C21 0.57843(17) 0.87198(15) 0.29878(9) 0.0425(3) Uani d . 1 2
H H21A 0.5910 0.9514 0.2637 0.051 Uiso calc R 1 2
H H21B 0.4787 0.8804 0.3061 0.051 Uiso calc R 1 2
C C22 0.65069(17) 0.75300(16) 0.25537(10) 0.0431(4) Uani d . 1 2
C C23 0.58698(19) 0.63898(17) 0.27661(11) 0.0497(4) Uani d . 1 2
H H23A 0.6275 0.5769 0.2381 0.060 Uiso calc R 1 2
H H23B 0.4873 0.6721 0.2689 0.060 Uiso calc R 1 2
C C24 0.51975(16) 0.68075(15) 0.44372(10) 0.0411(3) Uani d . 1 2
H H24 0.5180 0.6330 0.5005 0.049 Uiso calc R 1 2
C C25 0.36604(16) 0.74436(16) 0.42803(9) 0.0421(3) Uani d . 1 2
C C26 0.30000(18) 0.87250(18) 0.44207(11) 0.0531(4) Uani d . 1 2
H H26 0.3517 0.9230 0.4576 0.064 Uiso calc R 1 2
C C27 0.1571(2) 0.9260(2) 0.43309(13) 0.0671(5) Uani d . 1 2
H H27 0.1140 1.0126 0.4419 0.081 Uiso calc R 1 2
C C28 0.0790(2) 0.8517(3) 0.41122(14) 0.0724(6) Uani d . 1 2
H H28 -0.0167 0.8875 0.4054 0.087 Uiso calc R 1 2
C C29 0.1442(2) 0.7237(3) 0.39810(14) 0.0725(6) Uani d . 1 2
H H29 0.0917 0.6728 0.3838 0.087 Uiso calc R 1 2
C C30 0.28607(19) 0.6703(2) 0.40589(12) 0.0568(5) Uani d . 1 2
H H30 0.3287 0.5840 0.3963 0.068 Uiso calc R 1 2
C C31 0.67344(18) 0.75204(17) 0.52198(10) 0.0470(4) Uani d . 1 2
C C32 0.8144(2) 0.6878(2) 0.52163(15) 0.0738(6) Uani d . 1 2
H H32 0.8629 0.6598 0.4734 0.089 Uiso calc R 1 2
C C33 0.8830(3) 0.6655(3) 0.5937(2) 0.1034(10) Uani d . 1 2
H H33 0.9781 0.6213 0.5944 0.124 Uiso calc R 1 2
C C34 0.8105(4) 0.7087(3) 0.66459(19) 0.1085(11) Uani d . 1 2
H H34 0.8575 0.6955 0.7126 0.130 Uiso calc R 1 2
C C35 0.6711(3) 0.7703(3) 0.66487(15) 0.0974(9) Uani d . 1 2
H H35 0.6225 0.7971 0.7134 0.117 Uiso calc R 1 2
C C36 0.6012(2) 0.7933(2) 0.59327(12) 0.0684(5) Uani d . 1 2
H H36 0.5058 0.8364 0.5932 0.082 Uiso calc R 1 2
C C37 0.80546(19) 0.72194(19) 0.23689(12) 0.0572(5) Uani d . 1 2
H H37A 0.8538 0.7791 0.2534 0.069 Uiso calc R 1 2
H H37B 0.8585 0.6295 0.2411 0.069 Uiso calc R 1 2
C C38 0.7103(2) 0.7778(2) 0.16753(11) 0.0596(5) Uani d . 1 2
H H38A 0.7053 0.7191 0.1298 0.072 Uiso calc R 1 2
H H38B 0.7006 0.8688 0.1421 0.072 Uiso calc R 1 2
N N1 0.88793(13) 0.30028(12) 0.04720(8) 0.0398(3) Uani d . 1 2
N N2 0.60091(13) 0.77434(13) 0.44779(8) 0.0406(3) Uani d . 1 2
O O1 0.76816(14) 0.48252(11) 0.10230(8) 0.0553(3) Uani d . 1 2
O O2 0.70900(14) 0.92934(12) 0.39130(8) 0.0564(3) Uani d . 1 2
S S1 0.89821(5) 0.04462(4) 0.11782(3) 0.05310(14) Uani d . 1 2
S S2 0.61188(5) 0.55158(4) 0.38153(3) 0.05175(14) Uani d . 1 2

loop_
_atom_site_aniso_label
_atom_site_aniso_U_11
_atom_site_aniso_U_22
_atom_site_aniso_U_33
_atom_site_aniso_U_12
_atom_site_aniso_U_13
_atom_site_aniso_U_23
C1 0.0417(8) 0.0372(8) 0.0412(8) -0.0133(6) -0.0005(6) -0.0074(6)
C2 0.0484(9) 0.0394(8) 0.0380(8) -0.0135(7) -0.0009(7) -0.0104(6)
C3 0.0539(10) 0.0412(8) 0.0419(8) -0.0143(7) 0.0049(7) -0.0067(7)
C4 0.0671(12) 0.0396(8) 0.0484(9) -0.0129(8) 0.0057(8) -0.0035(7)
C5 0.0443(9) 0.0386(8) 0.0405(8) -0.0067(7) -0.0010(7) -0.0116(6)
C6 0.0427(9) 0.0484(9) 0.0381(8) -0.0056(7) 0.0009(7) -0.0093(7)
C7 0.0458(9) 0.0575(10) 0.0513(10) -0.0121(8) 0.0016(8) -0.0042(8)
C8 0.0521(11) 0.0857(15) 0.0699(13) -0.0261(11) 0.0023(10) -0.0077(11)
C9 0.0423(11) 0.109(2) 0.0902(17) -0.0129(12) -0.0071(11) -0.0121(14)
C10 0.0531(12) 0.0779(15) 0.1000(18) 0.0089(11) -0.0135(12) -0.0060(13)
C11 0.0537(11) 0.0524(10) 0.0732(13) -0.0014(9) -0.0056(9) -0.0066(9)
C12 0.0397(8) 0.0455(8) 0.0402(8) -0.0090(7) -0.0046(6) -0.0087(7)
C13 0.0430(9) 0.0745(12) 0.0529(10) -0.0214(9) -0.0018(8) -0.0109(9)
C14 0.0445(10) 0.0924(15) 0.0718(13) -0.0186(10) -0.0175(9) -0.0166(11)
C15 0.0672(13) 0.0852(15) 0.0533(11) -0.0169(11) -0.0242(10) -0.0062(10)
C16 0.0642(13) 0.1120(18) 0.0427(10) -0.0242(13) -0.0038(9) 0.0008(11)
C17 0.0408(9) 0.0904(14) 0.0452(10) -0.0141(9) -0.0019(7) -0.0049(9)
C18 0.0964(16) 0.0564(11) 0.0489(10) -0.0207(11) 0.0187(11) -0.0109(9)
C19 0.0631(12) 0.0542(11) 0.0835(15) -0.0214(9) 0.0233(11) -0.0176(10)
C20 0.0396(8) 0.0381(8) 0.0452(8) -0.0127(6) 0.0048(7) -0.0085(6)
C21 0.0460(9) 0.0389(8) 0.0412(8) -0.0128(7) 0.0034(7) -0.0045(6)
C22 0.0428(9) 0.0442(8) 0.0436(8) -0.0143(7) 0.0055(7) -0.0112(7)
C23 0.0496(10) 0.0506(9) 0.0547(10) -0.0197(8) 0.0072(8) -0.0198(8)
C24 0.0401(8) 0.0423(8) 0.0424(8) -0.0181(7) 0.0015(6) -0.0020(6)
C25 0.0373(8) 0.0523(9) 0.0372(8) -0.0174(7) 0.0038(6) -0.0039(7)
C26 0.0460(10) 0.0578(10) 0.0552(10) -0.0166(8) 0.0067(8) -0.0102(8)
C27 0.0503(11) 0.0664(12) 0.0701(13) -0.0030(10) 0.0111(10) -0.0039(10)
C28 0.0372(10) 0.1025(18) 0.0692(13) -0.0149(11) -0.0012(9) -0.0005(12)
C29 0.0471(11) 0.1038(18) 0.0773(14) -0.0349(12) -0.0018(10) -0.0197(13)
C30 0.0472(10) 0.0675(12) 0.0627(11) -0.0259(9) 0.0024(8) -0.0150(9)
C31 0.0441(9) 0.0521(9) 0.0480(9) -0.0211(7) -0.0066(7) -0.0008(7)
C32 0.0497(11) 0.0854(15) 0.0829(15) -0.0173(11) -0.0134(11) -0.0006(12)
C33 0.0674(16) 0.119(2) 0.122(3) -0.0301(16) -0.0475(17) 0.016(2)
C34 0.126(3) 0.135(3) 0.0827(19) -0.067(2) -0.0608(19) 0.0192(18)
C35 0.119(2) 0.132(2) 0.0551(13) -0.052(2) -0.0197(14) -0.0131(14)
C36 0.0685(13) 0.0908(15) 0.0495(11) -0.0253(12) -0.0055(9) -0.0134(10)
C37 0.0448(10) 0.0526(10) 0.0742(13) -0.0167(8) 0.0136(9) -0.0151(9)
C38 0.0691(12) 0.0647(11) 0.0480(10) -0.0261(10) 0.0150(9) -0.0152(8)
N1 0.0399(7) 0.0400(7) 0.0371(6) -0.0048(5) -0.0042(5) -0.0092(5)
N2 0.0396(7) 0.0452(7) 0.0403(7) -0.0194(6) -0.0011(5) -0.0029(5)
O1 0.0651(8) 0.0390(6) 0.0549(7) 0.0005(6) -0.0076(6) -0.0120(5)
O2 0.0652(8) 0.0551(7) 0.0601(7) -0.0360(6) -0.0013(6) -0.0068(6)
S1 0.0614(3) 0.0428(2) 0.0607(3) -0.0205(2) 0.0047(2) -0.01759(19)
S2 0.0507(3) 0.0371(2) 0.0660(3) -0.01365(18) 0.0064(2) -0.00759(19)

loop_
_atom_type_symbol
_atom_type_description
_atom_type_scat_dispersion_real
_atom_type_scat_dispersion_imag
_atom_type_scat_source
C C 0.0033 0.0016 'International Tables Vol C Tables 4.2.6.8 and 6.1.1.4'
H H 0.0000 0.0000 'International Tables Vol C Tables 4.2.6.8 and 6.1.1.4'
N N 0.0061 0.0033 'International Tables Vol C Tables 4.2.6.8 and 6.1.1.4'
O O 0.0106 0.0060 'International Tables Vol C Tables 4.2.6.8 and 6.1.1.4'
S S 0.1246 0.1234 'International Tables Vol C Tables 4.2.6.8 and 6.1.1.4'

loop_
_geom_angle_atom_site_label_1
_geom_angle_atom_site_label_2
_geom_angle_atom_site_label_3
_geom_angle
N1 C1 C2 118.89(13)
O1 C1 C2 120.36(13)
O1 C1 N1 120.74(14)
C1 C2 H2A 108.8
C1 C2 H2B 108.8
C1 C2 C3 113.86(13)
H2A C2 H2B 107.7
C3 C2 H2A 108.8
C3 C2 H2B 108.8
C4 C3 C2 115.73(14)
C18 C3 C2 117.56(14)
C18 C3 C4 116.33(15)
C19 C3 C2 117.76(15)
C19 C3 C4 118.35(15)
C19 C3 C18 59.44(13)
C3 C4 H4A 108.7
C3 C4 H4B 108.7
C3 C4 S1 114.30(13)
H4A C4 H4B 107.6
S1 C4 H4A 108.7
S1 C4 H4B 108.7
C6 C5 H5 103.9
C6 C5 S1 116.07(11)
N1 C5 H5 103.9
N1 C5 C6 114.66(13)
N1 C5 S1 112.51(11)
S1 C5 H5 103.9
C7 C6 C5 121.04(15)
C7 C6 C11 118.82(17)
C11 C6 C5 119.94(16)
C6 C7 H7 119.6
C6 C7 C8 120.74(18)
C8 C7 H7 119.6
C7 C8 H8 119.9
C9 C8 C7 120.1(2)
C9 C8 H8 119.9
C8 C9 H9 120.2
C8 C9 C10 119.5(2)
C10 C9 H9 120.2
C9 C10 H10 119.6
C9 C10 C11 120.9(2)
C11 C10 H10 119.6
C6 C11 H11 120.0
C10 C11 C6 119.9(2)
C10 C11 H11 120.0
C13 C12 N1 120.51(15)
C17 C12 C13 119.90(16)
C17 C12 N1 119.56(15)
C12 C13 H13 120.1
C12 C13 C14 119.84(17)
C14 C13 H13 120.1
C13 C14 H14 119.9
C15 C14 C13 120.17(18)
C15 C14 H14 119.9
C14 C15 H15 120.2
C16 C15 C14 119.70(18)
C16 C15 H15 120.2
C15 C16 H16 119.6
C15 C16 C17 120.72(19)
C17 C16 H16 119.6
C12 C17 C16 119.66(18)
C12 C17 H17 120.2
C16 C17 H17 120.2
C3 C18 H18A 117.8
C3 C18 H18B 117.8
H18A C18 H18B 114.9
C19 C18 C3 59.69(13)
C19 C18 H18A 117.8
C19 C18 H18B 117.8
C3 C19 H19A 117.7
C3 C19 H19B 117.7
C18 C19 C3 60.87(13)
C18 C19 H19A 117.7
C18 C19 H19B 117.7
H19A C19 H19B 114.8
N2 C20 C21 119.50(13)
O2 C20 C21 120.25(14)
O2 C20 N2 120.24(15)
C20 C21 H21A 109.0
C20 C21 H21B 109.0
C20 C21 C22 112.84(13)
H21A C21 H21B 107.8
C22 C21 H21A 109.0
C22 C21 H21B 109.0
C23 C22 C21 115.21(13)
C37 C22 C21 118.26(14)
C37 C22 C23 117.80(14)
C37 C22 C38 59.63(12)
C38 C22 C21 118.20(14)
C38 C22 C23 116.52(14)
C22 C23 H23A 108.7
C22 C23 H23B 108.7
C22 C23 S2 114.33(12)
H23A C23 H23B 107.6
S2 C23 H23A 108.7
S2 C23 H23B 108.7
C25 C24 H24 103.9
C25 C24 S2 115.68(11)
N2 C24 H24 103.9
N2 C24 C25 114.89(13)
N2 C24 S2 112.78(10)
S2 C24 H24 103.9
C26 C25 C24 121.14(14)
C26 C25 C30 118.65(16)
C30 C25 C24 119.99(15)
C25 C26 H26 119.8
C25 C26 C27 120.44(18)
C27 C26 H26 119.8
C26 C27 H27 119.8
C28 C27 C26 120.4(2)
C28 C27 H27 119.8
C27 C28 H28 120.4
C27 C28 C29 119.28(19)
C29 C28 H28 120.4
C28 C29 H29 119.6
C30 C29 C28 120.8(2)
C30 C29 H29 119.6
C25 C30 H30 119.8
C29 C30 C25 120.46(19)
C29 C30 H30 119.8
C32 C31 N2 119.67(17)
C36 C31 C32 120.55(19)
C36 C31 N2 119.77(16)
C31 C32 H32 120.4
C31 C32 C33 119.2(3)
C33 C32 H32 120.4
C32 C33 H33 120.0
C34 C33 C32 119.9(3)
C34 C33 H33 120.0
C33 C34 H34 119.7
C35 C34 C33 120.5(2)
C35 C34 H34 119.7
C34 C35 H35 120.0
C34 C35 C36 120.1(3)
C36 C35 H35 120.0
C31 C36 C35 119.6(2)
C31 C36 H36 120.2
C35 C36 H36 120.2
C22 C37 H37A 117.7
C22 C37 H37B 117.7
H37A C37 H37B 114.8
C38 C37 C22 60.61(12)
C38 C37 H37A 117.7
C38 C37 H37B 117.7
C22 C38 H38A 117.8
C22 C38 H38B 117.8
C37 C38 C22 59.76(12)
C37 C38 H38A 117.8
C37 C38 H38B 117.8
H38A C38 H38B 114.9
C1 N1 C5 124.94(13)
C1 N1 C12 118.35(13)
C12 N1 C5 115.82(11)
C20 N2 C24 125.52(13)
C20 N2 C31 117.58(13)
C31 N2 C24 115.62(12)
C4 S1 C5 102.63(8)
C23 S2 C24 102.03(8)

loop_
_geom_bond_atom_site_label_1
_geom_bond_atom_site_label_2
_geom_bond_distance
C1 C2 1.506(2)
C1 N1 1.3718(18)
C1 O1 1.2183(19)
C2 H2A 0.9700
C2 H2B 0.9700
C2 C3 1.517(2)
C3 C4 1.508(2)
C3 C18 1.506(2)
C3 C19 1.489(3)
C4 H4A 0.9700
C4 H4B 0.9700
C4 S1 1.8100(18)
C5 H5 0.9800
C5 C6 1.524(2)
C5 N1 1.4726(19)
C5 S1 1.8267(17)
C6 C7 1.383(2)
C6 C11 1.390(2)
C7 H7 0.9300
C7 C8 1.388(3)
C8 H8 0.9300
C8 C9 1.372(3)
C9 H9 0.9300
C9 C10 1.377(4)
C10 H10 0.9300
C10 C11 1.384(3)
C11 H11 0.9300
C12 C13 1.380(2)
C12 C17 1.376(2)
C12 N1 1.4391(19)
C13 H13 0.9300
C13 C14 1.381(3)
C14 H14 0.9300
C14 C15 1.375(3)
C15 H15 0.9300
C15 C16 1.367(3)
C16 H16 0.9300
C16 C17 1.380(3)
C17 H17 0.9300
C18 H18A 0.9700
C18 H18B 0.9700
C18 C19 1.485(3)
C19 H19A 0.9700
C19 H19B 0.9700
C20 C21 1.508(2)
C20 N2 1.3706(19)
C20 O2 1.2199(18)
C21 H21A 0.9700
C21 H21B 0.9700
C21 C22 1.523(2)
C22 C23 1.506(2)
C22 C37 1.493(2)
C22 C38 1.505(2)
C23 H23A 0.9700
C23 H23B 0.9700
C23 S2 1.8118(19)
C24 H24 0.9800
C24 C25 1.518(2)
C24 N2 1.4744(19)
C24 S2 1.8297(16)
C25 C26 1.385(2)
C25 C30 1.391(2)
C26 H26 0.9300
C26 C27 1.389(3)
C27 H27 0.9300
C27 C28 1.376(3)
C28 H28 0.9300
C28 C29 1.378(3)
C29 H29 0.9300
C29 C30 1.377(3)
C30 H30 0.9300
C31 C32 1.376(3)
C31 C36 1.376(3)
C31 N2 1.433(2)
C32 H32 0.9300
C32 C33 1.380(3)
C33 H33 0.9300
C33 C34 1.379(4)
C34 H34 0.9300
C34 C35 1.356(4)
C35 H35 0.9300
C35 C36 1.380(3)
C36 H36 0.9300
C37 H37A 0.9700
C37 H37B 0.9700
C37 C38 1.491(3)
C38 H38A 0.9700
C38 H38B 0.9700

loop_
_geom_hbond_atom_site_label_D
_geom_hbond_atom_site_label_H
_geom_hbond_atom_site_label_A
_geom_hbond_site_symmetry_A
_geom_hbond_distance_DH
_geom_hbond_distance_HA
_geom_hbond_distance_DA
_geom_hbond_angle_DHA
C18 H18A O2 1_545 0.97 2.60 3.364(2) 136.0
C38 H38A O1 . 0.97 2.53 3.384(2) 146.3

loop_
_geom_torsion_atom_site_label_1
_geom_torsion_atom_site_label_2
_geom_torsion_atom_site_label_3
_geom_torsion_atom_site_label_4
_geom_torsion
C1 C2 C3 C4 87.12(18)
C1 C2 C3 C18 -129.09(17)
C1 C2 C3 C19 -61.01(19)
C2 C1 N1 C5 3.3(2)
C2 C1 N1 C12 171.94(13)
C2 C3 C4 S1 -67.20(18)
C2 C3 C18 C19 107.58(18)
C2 C3 C19 C18 -107.24(17)
C3 C4 S1 C5 60.62(15)
C4 C3 C18 C19 -108.84(18)
C4 C3 C19 C18 105.47(18)
C5 C6 C7 C8 -176.77(16)
C5 C6 C11 C10 176.14(19)
C6 C5 N1 C1 -67.81(19)
C6 C5 N1 C12 123.27(14)
C6 C5 S1 C4 56.71(12)
C6 C7 C8 C9 1.3(3)
C7 C6 C11 C10 1.2(3)
C7 C8 C9 C10 0.1(4)
C8 C9 C10 C11 -0.8(4)
C9 C10 C11 C6 0.1(4)
C11 C6 C7 C8 -1.9(3)
C12 C13 C14 C15 0.5(3)
C13 C12 C17 C16 0.6(3)
C13 C12 N1 C1 -62.6(2)
C13 C12 N1 C5 107.12(17)
C13 C14 C15 C16 0.9(4)
C14 C15 C16 C17 -1.5(4)
C15 C16 C17 C12 0.8(4)
C17 C12 C13 C14 -1.2(3)
C17 C12 N1 C1 119.57(18)
C17 C12 N1 C5 -70.7(2)
C18 C3 C4 S1 148.55(15)
C19 C3 C4 S1 80.74(19)
C20 C21 C22 C23 87.61(17)
C20 C21 C22 C37 -59.3(2)
C20 C21 C22 C38 -128.05(16)
C21 C20 N2 C24 3.7(2)
C21 C20 N2 C31 170.18(14)
C21 C22 C23 S2 -69.90(17)
C21 C22 C37 C38 -107.87(17)
C21 C22 C38 C37 107.97(17)
C22 C23 S2 C24 62.03(13)
C23 C22 C37 C38 106.03(17)
C23 C22 C38 C37 -108.16(17)
C24 C25 C26 C27 -175.41(16)
C24 C25 C30 C29 174.70(17)
C25 C24 N2 C20 -68.64(19)
C25 C24 N2 C31 124.65(15)
C25 C24 S2 C23 57.87(12)
C25 C26 C27 C28 0.9(3)
C26 C25 C30 C29 0.0(3)
C26 C27 C28 C29 -0.2(3)
C27 C28 C29 C30 -0.6(3)
C28 C29 C30 C25 0.7(3)
C30 C25 C26 C27 -0.8(3)
C31 C32 C33 C34 -0.7(4)
C32 C31 C36 C35 0.2(3)
C32 C31 N2 C20 -68.0(2)
C32 C31 N2 C24 99.79(19)
C32 C33 C34 C35 1.7(5)
C33 C34 C35 C36 -1.7(5)
C34 C35 C36 C31 0.7(4)
C36 C31 C32 C33 -0.2(3)
C36 C31 N2 C20 112.91(19)
C36 C31 N2 C24 -79.3(2)
C37 C22 C23 S2 77.21(18)
C38 C22 C23 S2 145.15(14)
N1 C1 C2 C3 -73.44(18)
N1 C5 C6 C7 -18.2(2)
N1 C5 C6 C11 167.02(15)
N1 C5 S1 C4 -78.17(12)
N1 C12 C13 C14 -179.08(17)
N1 C12 C17 C16 178.48(19)
N2 C20 C21 C22 -72.77(18)
N2 C24 C25 C26 -18.8(2)
N2 C24 C25 C30 166.66(15)
N2 C24 S2 C23 -77.24(12)
N2 C31 C32 C33 -179.3(2)
N2 C31 C36 C35 179.3(2)
O1 C1 C2 C3 106.17(17)
O1 C1 N1 C5 -176.34(15)
O1 C1 N1 C12 -7.7(2)
O2 C20 C21 C22 106.51(17)
O2 C20 N2 C24 -175.58(15)
O2 C20 N2 C31 -9.1(2)
S1 C5 C6 C7 -152.08(13)
S1 C5 C6 C11 33.10(19)
S1 C5 N1 C1 67.73(17)
S1 C5 N1 C12 -101.19(13)
S2 C24 C25 C26 -152.98(13)
S2 C24 C25 C30 32.50(19)
S2 C24 N2 C20 66.84(18)
S2 C24 N2 C31 -99.88(14)
